data_7060960
loop_
_publ_author_name
'Kotov, Vitalii Yu.'
'Buikin, Pert A.'
'Ilyukhin, Andrey B.'
'Korlyukov, Alexander A.'
'Dorovatovskii, Pavel V.'

_publ_section_title
;
 Synthesis and first-principles study of structural, electronic and
 optical properties of tetragonal hybrid halobismuthathes
 [Py2(XK)]2[Bi2Br10&#x2212;xIx]
;
_journal_issue 39
_journal_name_full 'New Journal of Chemistry'
_journal_page_first 18349
_journal_page_last 18357
_journal_paper_doi 10.1039/D1NJ02390J
_journal_volume 45
_journal_year 2021
_chemical_absolute_configuration ad
_chemical_formula_moiety 'Bi I5, 2(C9 H9 N)'
_chemical_formula_sum 'C18 H18 Bi I5 N2'
_chemical_formula_weight 1105.82
_space_group_IT_number 79
_space_group_name_Hall 'I 4'
_space_group_name_H-M_alt 'I 4'
_symmetry_cell_setting tetragonal
_symmetry_Int_Tables_number 79
_symmetry_space_group_name_Hall 'I 4'
_symmetry_space_group_name_H-M 'I 4'
_atom_sites_solution_hydrogens geom
_audit_conform_dict_location ftp://ftp.iucr.org/pub/cif_core.dic
_audit_conform_dict_name cif_core.dic
_audit_conform_dict_version 2.4.3
_audit_creation_date 2020-12-20T14:31:36-00:00
_audit_creation_method 'WinGX routine CIF_UPDATE'
_audit_update_record
;
2021-02-22 deposited with the CCDC.	2021-08-31 downloaded from the CCDC.
;
_cell_angle_alpha 90
_cell_angle_beta 90
_cell_angle_gamma 90
_cell_formula_units_Z 4
_cell_length_a 13.1552(19)
_cell_length_b 13.1552(19)
_cell_length_c 14.799(3)
_cell_measurement_reflns_used 2310
_cell_measurement_temperature 100(2)
_cell_measurement_theta_max 31.9
_cell_measurement_theta_min 4.1
_cell_volume 2561.1(7)
_computing_cell_refinement iMosflm
_computing_data_collection Automar
_computing_data_reduction iMosflm
_computing_molecular_graphics 'Bruker SHELXTL'
_computing_publication_material 'Bruker SHELXTL'
_computing_structure_refinement 'SHELXL-2018/3 (Sheldrick, 2018)'
_computing_structure_solution 'SHELXT 2018/2 (Sheldrick, 2018)'
_diffrn_ambient_temperature 100(2)
_diffrn_measured_fraction_theta_full 0.995
_diffrn_measured_fraction_theta_max 0.995
_diffrn_measurement_device_type 'MAR CCD'
_diffrn_measurement_method '\f scans'
_diffrn_radiation_type synchrotron
_diffrn_radiation_wavelength 0.79312
_diffrn_reflns_av_R_equivalents 0.0396
_diffrn_reflns_av_unetI/netI 0.0312
_diffrn_reflns_Laue_measured_fraction_full 0.995
_diffrn_reflns_Laue_measured_fraction_max 0.995
_diffrn_reflns_limit_h_max 16
_diffrn_reflns_limit_h_min -17
_diffrn_reflns_limit_k_max 16
_diffrn_reflns_limit_k_min -15
_diffrn_reflns_limit_l_max 19
_diffrn_reflns_limit_l_min -19
_diffrn_reflns_number 11591
_diffrn_reflns_point_group_measured_fraction_full 0.997
_diffrn_reflns_point_group_measured_fraction_max 0.996
_diffrn_reflns_theta_full 28.416
_diffrn_reflns_theta_max 30.956
_diffrn_reflns_theta_min 2.312
_diffrn_standards_number 0
_exptl_absorpt_coefficient_mu 13.661
_exptl_absorpt_correction_T_max 0.91
_exptl_absorpt_correction_T_min 0.72
_exptl_absorpt_correction_type multi-scan
_exptl_absorpt_process_details 'Scala (Evans, 2005)'
_exptl_crystal_colour red
_exptl_crystal_density_diffrn 2.868
_exptl_crystal_description prizm
_exptl_crystal_F_000 1952
_exptl_crystal_size_max 0.03
_exptl_crystal_size_mid 0.025
_exptl_crystal_size_min 0.025
_refine_diff_density_max 0.995
_refine_diff_density_min -1.47
_refine_diff_density_rms 0.197
_refine_ls_abs_structure_details
;
 Refined as an inversion twin.
;
_refine_ls_abs_structure_Flack 0.465(15)
_refine_ls_extinction_method none
_refine_ls_goodness_of_fit_ref 1.266
_refine_ls_hydrogen_treatment constr
_refine_ls_matrix_type full
_refine_ls_number_parameters 135
_refine_ls_number_reflns 2940
_refine_ls_number_restraints 1
_refine_ls_restrained_S_all 1.265
_refine_ls_R_factor_all 0.0369
_refine_ls_R_factor_gt 0.0334
_refine_ls_shift/su_max 0.001
_refine_ls_shift/su_mean 0
_refine_ls_structure_factor_coef Fsqd
_refine_ls_weighting_details 'w=1/[\s^2^(Fo^2^)+(0.0400P)^2^+6.0000P] where P=(Fo^2^+2Fc^2^)/3'
_refine_ls_weighting_scheme calc
_refine_ls_wR_factor_gt 0.084
_refine_ls_wR_factor_ref 0.0856
_reflns_Friedel_coverage 0.927
_reflns_Friedel_fraction_full 0.998
_reflns_Friedel_fraction_max 0.996
_reflns_number_gt 2686
_reflns_number_total 2940
_reflns_threshold_expression 'I > 2\s(I)'
_cod_data_source_file d1nj02390j2.cif
_cod_data_source_block 2
_cod_depositor_comments 'Adding full bibliography for 7060957--7060960.cif.'
_cod_original_cell_volume 2561.2(9)
_cod_database_code 7060960

loop_
_symmetry_equiv_pos_as_xyz
'x, y, z'
'-x, -y, z'
'-y, x, z'
'y, -x, z'
'x+1/2, y+1/2, z+1/2'
'-x+1/2, -y+1/2, z+1/2'
'-y+1/2, x+1/2, z+1/2'
'y+1/2, -x+1/2, z+1/2'

loop_
_atom_site_label
_atom_site_type_symbol
_atom_site_fract_x
_atom_site_fract_y
_atom_site_fract_z
_atom_site_U_iso_or_equiv
_atom_site_adp_type
_atom_site_occupancy
_atom_site_site_symmetry_order
_atom_site_calc_flag
_atom_site_refinement_flags_posn
_atom_site_refinement_flags_adp
_atom_site_refinement_flags_occupancy
_atom_site_disorder_assembly
_atom_site_disorder_group
Bi1 Bi 0.5 0.5 0.32594(18) 0.0236(5) Uani 0.770(8) 4 d S T P A 1
Bi2 Bi 0.5 0.5 -0.11699(18) 0.0241(5) Uani 0.770(8) 4 d S T P A 1
I1 I 0.27121(6) 0.46418(6) 0.31424(8) 0.0260(2) Uani 0.770(8) 1 d . . P A 1
I2 I 0.5 0.5 0.52151(19) 0.0253(7) Uani 0.770(8) 4 d S T P A 1
I3 I 0.27306(6) 0.46379(6) -0.15122(8) 0.0268(3) Uani 0.770(8) 1 d . . P A 1
I4 I 0.5 0.5 0.0841(7) 0.039(3) Uani 0.770(8) 4 d S T P A 1
N1 N 0.6448(5) 0.7573(5) 0.5818(7) 0.0210(14) Uani 1 1 d . . . . .
C1 C 0.6949(11) 0.7480(13) 0.5019(7) 0.029(3) Uani 1 1 d . . . . .
H1A H 0.658444 0.751649 0.446584 0.035 Uiso 1 1 calc R U . . .
C2 C 0.7972(14) 0.7334(13) 0.5011(10) 0.041(5) Uani 1 1 d . . . . .
H2A H 0.831924 0.726693 0.445126 0.049 Uiso 1 1 calc R U . . .
C3 C 0.8502(7) 0.7284(6) 0.5801(11) 0.0298(19) Uani 1 1 d . . . . .
H3A H 0.921906 0.720325 0.578835 0.036 Uiso 1 1 calc R U . . .
C4 C 0.7997(9) 0.7350(9) 0.6626(9) 0.019(3) Uani 1 1 d . . . . .
H4A H 0.835581 0.730241 0.718151 0.023 Uiso 1 1 calc R U . . .
C5 C 0.6930(11) 0.7491(10) 0.6607(9) 0.026(3) Uani 1 1 d . . . . .
H5A H 0.655817 0.752653 0.715576 0.031 Uiso 1 1 calc R U . . .
C6 C 0.5335(6) 0.7816(6) 0.5819(9) 0.0234(16) Uani 1 1 d . . . . .
H6A H 0.501382 0.751941 0.636373 0.028 Uiso 1 1 calc R U . . .
H6B H 0.501019 0.750962 0.528085 0.028 Uiso 1 1 calc R U . . .
C7 C 0.5167(6) 0.8959(6) 0.5812(9) 0.0229(16) Uani 1 1 d . . . . .
C8 C 0.5070(10) 0.9463(10) 0.5011(7) 0.025(3) Uani 1 1 d . . . . .
H8A H 0.509401 0.910037 0.445662 0.03 Uiso 1 1 calc R U . . .
C9 C 0.5092(10) 0.9490(10) 0.6636(8) 0.026(3) Uani 1 1 d . . . . .
H9A H 0.516936 0.913772 0.719167 0.031 Uiso 1 1 calc R U . . .
Bi1B Bi 0.5 0.5 0.2844(8) 0.025(2) Uani 0.230(8) 4 d S T P A 2
Bi2B Bi 0.5 0.5 -0.1585(9) 0.0252(19) Uani 0.230(8) 4 d S T P A 2
I1B I 0.27121(6) 0.46418(6) 0.31424(8) 0.0260(2) Uani 0.230(8) 1 d . . P A 2
I2B I 0.5 0.5 0.6421(6) 0.028(2) Uani 0.230(8) 4 d S T P A 2
I3B I 0.27306(6) 0.46379(6) -0.15122(8) 0.0268(3) Uani 0.230(8) 1 d . . P A 2
I4B I 0.5 0.5 0.067(3) 0.021(3) Uani 0.230(8) 4 d S T P A 2

loop_
_atom_site_aniso_label
_atom_site_aniso_U_11
_atom_site_aniso_U_22
_atom_site_aniso_U_33
_atom_site_aniso_U_23
_atom_site_aniso_U_13
_atom_site_aniso_U_12
Bi1 0.0221(5) 0.0221(5) 0.0266(16) 0 0 0
Bi2 0.0233(5) 0.0233(5) 0.0259(14) 0 0 0
I1 0.0225(4) 0.0248(4) 0.0308(4) -0.0015(3) 0.0011(3) -0.0006(3)
I2 0.0223(8) 0.0223(8) 0.0312(13) 0 0 0
I3 0.0227(5) 0.0245(5) 0.0333(4) 0.0013(3) -0.0029(3) -0.0009(3)
I4 0.047(2) 0.047(2) 0.022(5) 0 0 0
N1 0.020(3) 0.017(3) 0.026(4) 0.003(4) 0.000(4) -0.002(2)
C1 0.035(8) 0.036(8) 0.016(6) 0.003(4) 0.001(4) 0.008(6)
C2 0.053(11) 0.040(10) 0.030(8) 0.007(5) 0.014(6) 0.004(7)
C3 0.027(4) 0.019(4) 0.043(6) 0.005(5) 0.005(6) -0.001(3)
C4 0.010(6) 0.021(6) 0.027(5) -0.004(4) -0.005(4) 0.001(4)
C5 0.031(7) 0.015(6) 0.032(6) -0.004(4) 0.001(4) -0.002(5)
C6 0.018(4) 0.015(4) 0.037(5) 0.000(5) 0.002(5) 0.000(3)
C7 0.019(4) 0.019(4) 0.030(4) -0.002(5) -0.004(5) 0.001(3)
C8 0.018(6) 0.023(7) 0.035(6) -0.003(4) -0.003(4) 0.005(5)
C9 0.026(7) 0.028(7) 0.024(5) -0.001(4) 0.001(4) -0.003(5)
Bi1B 0.0168(17) 0.0168(17) 0.040(6) 0 0 0
Bi2B 0.0156(17) 0.0156(17) 0.044(6) 0 0 0
I1B 0.0225(4) 0.0248(4) 0.0308(4) -0.0015(3) 0.0011(3) -0.0006(3)
I2B 0.026(3) 0.026(3) 0.033(4) 0 0 0
I3B 0.0227(5) 0.0245(5) 0.0333(4) 0.0013(3) -0.0029(3) -0.0009(3)
I4B 0.026(5) 0.026(5) 0.010(8) 0 0 0

loop_
_atom_type_symbol
_atom_type_description
_atom_type_scat_dispersion_real
_atom_type_scat_dispersion_imag
_atom_type_scat_source
C C 0.0043 0.0021 'International Tables Vol C Tables 4.2.6.8 and 6.1.1.4'
H H 0 0 'International Tables Vol C Tables 4.2.6.8 and 6.1.1.4'
N N 0.0081 0.0042 'International Tables Vol C Tables 4.2.6.8 and 6.1.1.4'
I I -0.2743 2.2097 'International Tables Vol C Tables 4.2.6.8 and 6.1.1.4'
Bi Bi -8.6467 7.7905 'International Tables Vol C Tables 4.2.6.8 and 6.1.1.4'

loop_
_geom_angle_atom_site_label_1
_geom_angle_atom_site_label_2
_geom_angle_atom_site_label_3
_geom_angle
_geom_angle_site_symmetry_1
_geom_angle_site_symmetry_3
_geom_angle_publ_flag
I2 Bi1 I1 93.25(7) . . ?
I2 Bi1 I1 93.25(7) . 4_565 ?
I1 Bi1 I1 89.816(8) . 4_565 ?
I2 Bi1 I1 93.25(7) . 2_665 ?
I1 Bi1 I1 173.49(14) . 2_665 ?
I1 Bi1 I1 89.817(8) 4_565 2_665 ?
I2 Bi1 I1 93.25(7) . 3_655 ?
I1 Bi1 I1 89.815(8) . 3_655 ?
I1 Bi1 I1 173.49(14) 4_565 3_655 ?
I1 Bi1 I1 89.816(8) 2_665 3_655 ?
I4 Bi2 I3 99.51(7) . . ?
I4 Bi2 I3 99.51(7) . 3_655 ?
I3 Bi2 I3 88.43(2) . 3_655 ?
I4 Bi2 I3 99.51(7) . 2_665 ?
I3 Bi2 I3 160.97(14) . 2_665 ?
I3 Bi2 I3 88.43(2) 3_655 2_665 ?
I4 Bi2 I3 99.51(7) . 4_565 ?
I3 Bi2 I3 88.43(2) . 4_565 ?
I3 Bi2 I3 160.97(14) 3_655 4_565 ?
I3 Bi2 I3 88.43(2) 2_665 4_565 ?
C5 N1 C1 121.6(8) . . ?
C5 N1 C6 118.8(10) . . ?
C1 N1 C6 119.6(10) . . ?
C2 C1 N1 120.0(12) . . ?
C1 C2 C3 120.4(13) . . ?
C2 C3 C4 120.4(9) . . ?
C3 C4 C5 117.6(12) . . ?
N1 C5 C4 120.0(12) . . ?
N1 C6 C7 110.7(6) . . ?
C8 C7 C9 120.3(8) . . ?
C8 C7 C6 120.1(11) . . ?
C9 C7 C6 119.6(11) . . ?
C7 C8 C8 119.6(7) . 2_675 ?
C9 C9 C7 120.0(7) 2_675 . ?
I1B Bi1B I4B 98.3(2) . . ?
I2B Bi2B I3B 92.1(3) 1_554 . ?
I2B Bi2B I4B 180 1_554 . ?
I3B Bi2B I4B 87.9(3) . . ?
Bi1B I4B Bi2B 180 . . ?

loop_
_geom_bond_atom_site_label_1
_geom_bond_atom_site_label_2
_geom_bond_distance
_geom_bond_site_symmetry_2
_geom_bond_publ_flag
Bi1 I2 2.894(4) . ?
Bi1 I1 3.0513(9) . ?
Bi1 I1 3.0513(9) 4_565 ?
Bi1 I1 3.0514(9) 2_665 ?
Bi1 I1 3.0514(9) 3_655 ?
Bi2 I4 2.976(11) . ?
Bi2 I3 3.0654(10) . ?
Bi2 I3 3.0654(10) 3_655 ?
Bi2 I3 3.0654(10) 2_665 ?
Bi2 I3 3.0654(10) 4_565 ?
N1 C5 1.333(17) . ?
N1 C1 1.360(15) . ?
N1 C6 1.499(10) . ?
C1 C2 1.36(3) . ?
C2 C3 1.36(2) . ?
C3 C4 1.39(2) . ?
C4 C5 1.416(19) . ?
C6 C7 1.520(10) . ?
C7 C8 1.364(17) . ?
C7 C9 1.409(17) . ?
C8 C8 1.42(3) 2_675 ?
C9 C9 1.36(3) 2_675 ?
Bi1B I1B 3.078(2) . ?
Bi1B I4B 3.22(4) . ?
Bi2B I2B 2.950(16) 1_554 ?
Bi2B I3B 3.0252(10) . ?
Bi2B I4B 3.33(4) . ?

loop_
_geom_hbond_atom_site_label_D
_geom_hbond_atom_site_label_H
_geom_hbond_atom_site_label_A
_geom_hbond_distance_DH
_geom_hbond_distance_HA
_geom_hbond_distance_DA
_geom_hbond_angle_DHA
_geom_hbond_site_symmetry_A
_geom_hbond_publ_flag
C1 H1A I1 0.95 3.23 4.122(13) 156.4 4_565 yes
C2 H2A I3 0.95 3.1 3.904(16) 143 7_655 yes
C4 H4A I1 0.95 3.04 3.861(11) 145.4 7_655 yes
C5 H5A I3 0.95 3.22 4.115(14) 157.3 4_566 yes
C6 H6A I3 0.99 3.2 4.118(13) 155 4_566 yes
C6 H6A I2B 0.99 3.32 3.835(8) 114.7 . yes
C6 H6B I1 0.99 3.21 4.124(13) 153.4 4_565 yes
C6 H6B I2 0.99 3.3 3.836(8) 115.6 . yes

loop_
_geom_torsion_atom_site_label_1
_geom_torsion_atom_site_label_2
_geom_torsion_atom_site_label_3
_geom_torsion_atom_site_label_4
_geom_torsion
_geom_torsion_site_symmetry_1
_geom_torsion_site_symmetry_2
_geom_torsion_site_symmetry_3
_geom_torsion_site_symmetry_4
_geom_torsion_publ_flag
C5 N1 C1 C2 -2.3(19) . . . . ?
C6 N1 C1 C2 175.2(14) . . . . ?
N1 C1 C2 C3 0(3) . . . . ?
C1 C2 C3 C4 2(2) . . . . ?
C2 C3 C4 C5 -1.3(14) . . . . ?
C1 N1 C5 C4 3.0(14) . . . . ?
C6 N1 C5 C4 -174.5(10) . . . . ?
C3 C4 C5 N1 -1.2(18) . . . . ?
C5 N1 C6 C7 89.0(12) . . . . ?
C1 N1 C6 C7 -88.5(14) . . . . ?
N1 C6 C7 C8 91.3(12) . . . . ?
N1 C6 C7 C9 -90.1(12) . . . . ?
C9 C7 C8 C8 2.5(18) . . . 2_675 ?
C6 C7 C8 C8 -178.9(13) . . . 2_675 ?
C8 C7 C9 C9 0.8(18) . . . 2_675 ?
C6 C7 C9 C9 -177.8(14) . . . 2_675 ?
